data_7157495
loop_
_publ_author_name
'Zou, Chun-Xin'
'Hou, Zi-Lin'
'Bai, Ming'
'Guo, Rui'
'Lin, Bin'
'Wang, Xiao-Bo'
'Huang, Xiao-Xiao'
'Song, Shao-Jiang'

_publ_section_title
;
 Highly modified steroids from Inonotus obliquus.
;
_journal_issue 20
_journal_name_full 'Organic &amp; biomolecular chemistry'
_journal_page_first 3908
_journal_page_last 3916
_journal_paper_doi 10.1039/d0ob00474j
_journal_volume 18
_journal_year 2020
_chemical_absolute_configuration ad
_chemical_formula_sum 'C22 H32 O4'
_chemical_formula_weight 360.47
_space_group_crystal_system monoclinic
_space_group_IT_number 4
_space_group_name_Hall 'P 2yb'
_space_group_name_H-M_alt 'P 1 21 1'
_atom_sites_solution_hydrogens geom
_audit_update_record
;
2020-01-03 deposited with the CCDC.	2020-05-07 downloaded from the CCDC.
;
_cell_angle_alpha 90
_cell_angle_beta 113.567(3)
_cell_angle_gamma 90
_cell_formula_units_Z 2
_cell_length_a 12.5521(12)
_cell_length_b 6.6052(6)
_cell_length_c 12.9824(12)
_cell_measurement_reflns_used 9904
_cell_measurement_temperature 210.(2)
_cell_measurement_theta_max 57.1258
_cell_measurement_theta_min 3.2311
_cell_volume 986.58(16)
_computing_cell_refinement 'SAINT V8.40A (Bruker Nano, Inc., 2019)'
_computing_data_reduction 'SAINT V8.40A (Bruker Nano, Inc., 2019)'
_computing_molecular_graphics 'shelXle (C.B. Huebschle, rev 946)'
_computing_structure_refinement 'SHELXL-2018/3 (Sheldrick, 2018)'
_computing_structure_solution 'SHELXT 2014/5 (Sheldrick, 2014)'
_diffrn_ambient_temperature 210.(2)
_diffrn_detector_area_resol_mean 7.3910
_diffrn_measured_fraction_theta_full 0.992
_diffrn_measured_fraction_theta_max 0.992
_diffrn_measurement_device_type 'Bruker D8 VENTURE PHOTON II'
_diffrn_radiation_monochromator 'Helios Multi-layer Optic'
_diffrn_radiation_type ' Ga K\a'
_diffrn_radiation_wavelength 1.34139
_diffrn_reflns_av_R_equivalents 0.0290
_diffrn_reflns_av_unetI/netI 0.0269
_diffrn_reflns_limit_h_max 15
_diffrn_reflns_limit_h_min -14
_diffrn_reflns_limit_k_max 8
_diffrn_reflns_limit_k_min -8
_diffrn_reflns_limit_l_max 16
_diffrn_reflns_limit_l_min -16
_diffrn_reflns_number 13515
_diffrn_reflns_theta_full 57.13
_diffrn_reflns_theta_max 57.13
_diffrn_reflns_theta_min 3.23
_diffrn_source MetalJet
_diffrn_source_type 'Liquid Metal source'
_exptl_absorpt_coefficient_mu 0.415
_exptl_absorpt_correction_T_max 0.75
_exptl_absorpt_correction_T_min 0.59
_exptl_absorpt_correction_type multi-scan
_exptl_absorpt_process_details
;
SADABS-2016/2 - Bruker AXS area detector scaling and absorption correction
;
_exptl_crystal_density_diffrn 1.213
_exptl_crystal_density_method 'not measured'
_exptl_crystal_description block
_exptl_crystal_F_000 392
_exptl_crystal_size_max 0.200
_exptl_crystal_size_mid 0.200
_exptl_crystal_size_min 0.100
_refine_diff_density_max 0.176
_refine_diff_density_min -0.132
_refine_ls_abs_structure_details
;

Flack x determined using 1696 quotients [(I+)-(I-)]/[(I+)+(I-)]
(Parsons, Flack and Wagner, Acta Cryst. B69 (2013) 249-259).
;
_refine_ls_abs_structure_Flack 0.03(9)
_refine_ls_extinction_method none
_refine_ls_goodness_of_fit_ref 0.955
_refine_ls_hydrogen_treatment constr
_refine_ls_matrix_type full
_refine_ls_number_parameters 249
_refine_ls_number_reflns 4004
_refine_ls_number_restraints 256
_refine_ls_restrained_S_all 0.931
_refine_ls_R_factor_all 0.0311
_refine_ls_R_factor_gt 0.0303
_refine_ls_shift/su_max 0.002
_refine_ls_shift/su_mean 0.000
_refine_ls_structure_factor_coef Fsqd
_refine_ls_weighting_details 'w=1/[\s^2^(Fo^2^)+(0.1000P)^2^] where P=(Fo^2^+2Fc^2^)/3'
_refine_ls_weighting_scheme calc
_refine_ls_wR_factor_gt 0.1055
_refine_ls_wR_factor_ref 0.1073
_reflns_number_gt 3886
_reflns_number_total 4004
_reflns_threshold_expression 'I > 2\s(I)'
_cod_data_source_file d0ob00474j2.cif
_cod_data_source_block SYYK_HSB8
_cod_depositor_comments
;
The following automatic conversions were performed:

data item '_exptl_absorpt_correction_type' value 'Multi-Scan' was
changed to 'multi-scan' in accordance with the
/home/data/users/saulius/crontab/automatic-downloads/rss-feeds/RSC/lib/dictionaries/cif_core.dic
dictionary named 'cif_core.dic' version 2.4.2 last updated on
2011-04-26.

Automatic conversion script
Id: cif_fix_values 7556 2019-12-06 15:28:31Z antanas 

 Adding full bibliography for 7157495.cif.
;
_cod_database_code 7157495

loop_
_space_group_symop_operation_xyz
'x, y, z'
'-x, y+1/2, -z'

loop_
_atom_site_type_symbol
_atom_site_label
_atom_site_fract_x
_atom_site_fract_y
_atom_site_fract_z
_atom_site_U_iso_or_equiv
_atom_site_adp_type
_atom_site_calc_flag
_atom_site_refinement_flags_adp
_atom_site_refinement_flags_occupancy
_atom_site_refinement_flags_posn
_atom_site_occupancy
_atom_site_disorder_assembly
_atom_site_disorder_group
O O1 0.49763(13) 0.6676(2) -0.05105(10) 0.0460(3) Uani d U . . 1.0 . .
O O2 0.9277(11) 0.352(3) 0.9058(8) 0.088(3) Uani d U P . 0.59(4) A 1
O O2A 0.892(2) 0.312(2) 0.874(2) 0.092(5) Uani d U P . 0.41(4) A 2
O O3 1.03958(11) 0.3619(2) 0.54564(12) 0.0526(3) Uani d U . . 1.0 . .
O O4 0.58261(12) 0.5282(2) 0.55340(10) 0.0461(3) Uani d U . . 1.0 . .
C C1 0.8066(4) 0.6279(7) 0.8526(3) 0.1014(12) Uani d U . . 1.0 . .
H H14 0.778704 0.57589 0.907172 0.152 Uiso calc U . R 1.0 . .
H H13 0.741274 0.650026 0.78151 0.152 Uiso calc U . R 1.0 . .
H H1 0.847012 0.754898 0.879473 0.152 Uiso calc U . R 1.0 . .
C C2 0.88698(16) 0.4803(4) 0.83697(17) 0.0507(5) Uani d U . . 1.0 . .
C C3 0.93195(13) 0.5285(3) 0.74699(13) 0.0379(4) Uani d U . . 1.0 . .
H H12 0.885125 0.642421 0.701808 0.045 Uiso calc U . R 1.0 . .
C C4 0.93051(12) 0.3591(3) 0.66430(13) 0.0359(3) Uani d U . . 1.0 . .
C C5 0.81242(13) 0.3285(3) 0.56566(14) 0.0378(3) Uani d U . . 1.0 . .
H H16 0.819261 0.216165 0.519393 0.045 Uiso calc U . R 1.0 . .
H H17 0.755249 0.289185 0.595815 0.045 Uiso calc U . R 1.0 . .
C C6 0.76659(13) 0.5137(3) 0.49059(13) 0.0380(4) Uani d U . . 1.0 . .
H H5 0.818824 0.54446 0.453246 0.046 Uiso calc U . R 1.0 . .
H H4 0.766912 0.630229 0.537404 0.046 Uiso calc U . R 1.0 . .
C C7 0.64320(12) 0.4828(2) 0.40120(12) 0.0295(3) Uani d U . . 1.0 . .
H H3 0.638735 0.342264 0.373203 0.035 Uiso calc U . R 1.0 . .
C C8 0.61035(12) 0.6261(2) 0.29731(12) 0.0280(3) Uani d U . . 1.0 . .
C C9 0.48255(11) 0.5842(2) 0.21610(12) 0.0284(3) Uani d U . . 1.0 . .
H H23 0.477627 0.439596 0.194703 0.034 Uiso calc U . R 1.0 . .
C C10 0.44505(12) 0.7091(3) 0.10642(11) 0.0330(3) Uani d U . . 1.0 . .
H H22 0.447266 0.853323 0.127856 0.04 Uiso calc U . R 1.0 . .
C C11 0.32070(15) 0.6638(4) 0.02455(13) 0.0464(4) Uani d U . . 1.0 . .
H H21 0.307219 0.72162 -0.04831 0.07 Uiso calc U . R 1.0 . .
H H20 0.266727 0.722691 0.052651 0.07 Uiso calc U . R 1.0 . .
H H2 0.309121 0.51849 0.017256 0.07 Uiso calc U . R 1.0 . .
C C12 0.52929(14) 0.6849(3) 0.05024(12) 0.0362(3) Uani d U . . 1.0 . .
C C13 0.65627(15) 0.6932(3) 0.12574(13) 0.0424(4) Uani d U . . 1.0 . .
H H32 0.678884 0.834699 0.144995 0.051 Uiso calc U . R 1.0 . .
H H31 0.701244 0.640666 0.084844 0.051 Uiso calc U . R 1.0 . .
C C14 0.68713(12) 0.5717(3) 0.23420(13) 0.0368(4) Uani d U . . 1.0 . .
H H30 0.768654 0.596789 0.283483 0.044 Uiso calc U . R 1.0 . .
H H29 0.678714 0.427028 0.216013 0.044 Uiso calc U . R 1.0 . .
C C15 0.97283(17) 0.1510(3) 0.71944(18) 0.0506(4) Uani d U . . 1.0 . .
H H6 0.916259 0.095482 0.745218 0.076 Uiso calc U . R 1.0 . .
H H7 1.046896 0.166834 0.782845 0.076 Uiso calc U . R 1.0 . .
H H8 0.98195 0.059912 0.664923 0.076 Uiso calc U . R 1.0 . .
C C16 1.02454(12) 0.4313(3) 0.62487(14) 0.0373(3) Uani d U . . 1.0 . .
C C17 1.09584(13) 0.5972(3) 0.70094(15) 0.0433(4) Uani d U . . 1.0 . .
H H9 1.079074 0.72788 0.661984 0.052 Uiso calc U . R 1.0 . .
H H10 1.179056 0.568609 0.726188 0.052 Uiso calc U . R 1.0 . .
C C18 1.06018(14) 0.5992(3) 0.79994(14) 0.0439(4) Uani d U . . 1.0 . .
H H11 1.066667 0.735458 0.831707 0.053 Uiso calc U . R 1.0 . .
H H15 1.108 0.5058 0.858997 0.053 Uiso calc U . R 1.0 . .
C C19 0.55444(13) 0.5011(3) 0.45377(13) 0.0342(3) Uani d U . . 1.0 . .
C C20 0.42919(14) 0.4801(3) 0.37486(15) 0.0430(4) Uani d U . . 1.0 . .
H H25 0.379735 0.51422 0.41469 0.052 Uiso calc U . R 1.0 . .
H H24 0.413587 0.339042 0.349907 0.052 Uiso calc U . R 1.0 . .
C C21 0.39871(12) 0.6167(3) 0.27312(12) 0.0342(3) Uani d U . . 1.0 . .
H H18 0.402006 0.758391 0.296551 0.041 Uiso calc U . R 1.0 . .
H H19 0.319206 0.58793 0.219577 0.041 Uiso calc U . R 1.0 . .
C C22 0.62931(13) 0.8479(2) 0.33738(12) 0.0339(3) Uani d U . . 1.0 . .
H H27 0.710988 0.86979 0.383763 0.051 Uiso calc U . R 1.0 . .
H H26 0.58368 0.876379 0.380882 0.051 Uiso calc U . R 1.0 . .
H H28 0.605191 0.937212 0.272727 0.051 Uiso calc U . R 1.0 . .

loop_
_atom_site_aniso_label
_atom_site_aniso_U_11
_atom_site_aniso_U_22
_atom_site_aniso_U_33
_atom_site_aniso_U_12
_atom_site_aniso_U_13
_atom_site_aniso_U_23
O1 0.0663(8) 0.0431(7) 0.0273(6) -0.0001(6) 0.0175(5) 0.0003(5)
O2 0.102(4) 0.108(7) 0.060(3) 0.041(4) 0.038(3) 0.043(4)
O2A 0.134(9) 0.072(4) 0.117(10) 0.000(6) 0.098(8) 0.020(6)
O3 0.0469(6) 0.0565(8) 0.0568(8) 0.0054(6) 0.0231(5) -0.0086(7)
O4 0.0616(7) 0.0461(7) 0.0333(6) 0.0061(6) 0.0217(5) 0.0030(5)
C1 0.143(3) 0.092(2) 0.110(2) 0.038(2) 0.092(3) 0.019(2)
C2 0.0448(8) 0.0632(13) 0.0409(10) 0.0005(9) 0.0138(7) 0.0006(9)
C3 0.0303(6) 0.0430(9) 0.0314(7) 0.0046(6) 0.0029(5) 0.0021(7)
C4 0.0285(7) 0.0352(8) 0.0357(8) 0.0020(6) 0.0042(6) 0.0029(6)
C5 0.0315(7) 0.0359(8) 0.0355(7) -0.0031(6) 0.0023(5) 0.0015(6)
C6 0.0323(6) 0.0390(8) 0.0317(7) -0.0078(6) 0.0014(6) 0.0059(7)
C7 0.0283(6) 0.0302(7) 0.0251(6) -0.0029(5) 0.0055(5) 0.0009(5)
C8 0.0258(6) 0.0318(7) 0.0243(6) -0.0021(5) 0.0077(5) -0.0004(5)
C9 0.0270(6) 0.0301(7) 0.0238(6) -0.0018(5) 0.0055(5) -0.0018(5)
C10 0.0346(6) 0.0353(8) 0.0234(7) 0.0015(6) 0.0058(5) 0.0000(6)
C11 0.0378(8) 0.0616(11) 0.0287(7) 0.0026(8) 0.0016(6) -0.0021(8)
C12 0.0456(8) 0.0334(8) 0.0279(7) 0.0018(7) 0.0131(6) 0.0018(6)
C13 0.0433(8) 0.0534(10) 0.0355(8) -0.0003(8) 0.0212(7) 0.0033(8)
C14 0.0309(6) 0.0486(9) 0.0314(7) 0.0031(6) 0.0129(6) 0.0018(7)
C15 0.0475(9) 0.0390(9) 0.0533(11) 0.0058(7) 0.0075(8) 0.0103(8)
C16 0.0290(6) 0.0364(7) 0.0411(8) 0.0068(6) 0.0084(6) 0.0016(7)
C17 0.0313(7) 0.0435(9) 0.0485(9) -0.0032(7) 0.0090(6) -0.0005(8)
C18 0.0356(7) 0.0473(9) 0.0365(8) -0.0012(7) 0.0015(6) -0.0028(7)
C19 0.0408(7) 0.0311(7) 0.0311(7) 0.0016(6) 0.0146(6) 0.0062(6)
C20 0.0341(7) 0.0533(10) 0.0438(9) 0.0010(7) 0.0180(7) 0.0133(8)
C21 0.0271(6) 0.0411(8) 0.0329(7) 0.0014(6) 0.0105(5) 0.0031(6)
C22 0.0365(7) 0.0323(7) 0.0293(7) -0.0076(6) 0.0096(5) -0.0027(6)

loop_
_atom_type_symbol
_atom_type_description
_atom_type_scat_dispersion_real
_atom_type_scat_dispersion_imag
_atom_type_scat_source
C C 0.0137 0.0067 'International Tables Vol C Tables 4.2.6.8 and 6.1.1.4'
H H 0.0000 0.0000 'International Tables Vol C Tables 4.2.6.8 and 6.1.1.4'
O O 0.0389 0.0241 'International Tables Vol C Tables 4.2.6.8 and 6.1.1.4'

loop_
_geom_angle_atom_site_label_1
_geom_angle_atom_site_label_2
_geom_angle_atom_site_label_3
_geom_angle_site_symmetry_1
_geom_angle_site_symmetry_3
_geom_angle
_geom_angle_publ_flag
C2 C1 H14 . . 109.5 ?
C2 C1 H13 . . 109.5 ?
H14 C1 H13 . . 109.5 ?
C2 C1 H1 . . 109.5 ?
H14 C1 H1 . . 109.5 ?
H13 C1 H1 . . 109.5 ?
O2 C2 C1 . . 118.7(6) ?
O2A C2 C1 . . 118.9(7) ?
O2 C2 C3 . . 123.1(5) ?
O2A C2 C3 . . 121.7(7) ?
C1 C2 C3 . . 116.9(2) ?
C2 C3 C4 . . 118.50(16) ?
C2 C3 C18 . . 111.19(14) ?
C4 C3 C18 . . 104.36(13) ?
C2 C3 H12 . . 107.4 ?
C4 C3 H12 . . 107.4 ?
C18 C3 H12 . . 107.4 ?
C5 C4 C16 . . 112.11(13) ?
C5 C4 C15 . . 107.97(14) ?
C16 C4 C15 . . 105.26(14) ?
C5 C4 C3 . . 114.41(13) ?
C16 C4 C3 . . 102.07(13) ?
C15 C4 C3 . . 114.61(14) ?
C6 C5 C4 . . 114.78(13) ?
C6 C5 H16 . . 108.6 ?
C4 C5 H16 . . 108.6 ?
C6 C5 H17 . . 108.6 ?
C4 C5 H17 . . 108.6 ?
H16 C5 H17 . . 107.5 ?
C5 C6 C7 . . 112.69(13) ?
C5 C6 H5 . . 109.1 ?
C7 C6 H5 . . 109.1 ?
C5 C6 H4 . . 109.1 ?
C7 C6 H4 . . 109.1 ?
H5 C6 H4 . . 107.8 ?
C19 C7 C6 . . 110.37(12) ?
C19 C7 C8 . . 110.49(12) ?
C6 C7 C8 . . 114.26(11) ?
C19 C7 H3 . . 107.1 ?
C6 C7 H3 . . 107.1 ?
C8 C7 H3 . . 107.1 ?
C14 C8 C22 . . 110.92(12) ?
C14 C8 C9 . . 107.13(11) ?
C22 C8 C9 . . 112.13(12) ?
C14 C8 C7 . . 108.27(12) ?
C22 C8 C7 . . 109.44(11) ?
C9 C8 C7 . . 108.84(11) ?
C21 C9 C10 . . 110.91(11) ?
C21 C9 C8 . . 111.83(11) ?
C10 C9 C8 . . 112.45(11) ?
C21 C9 H23 . . 107.1 ?
C10 C9 H23 . . 107.1 ?
C8 C9 H23 . . 107.1 ?
C12 C10 C11 . . 111.15(12) ?
C12 C10 C9 . . 111.92(12) ?
C11 C10 C9 . . 112.77(13) ?
C12 C10 H22 . . 106.9 ?
C11 C10 H22 . . 106.9 ?
C9 C10 H22 . . 106.9 ?
C10 C11 H21 . . 109.5 ?
C10 C11 H20 . . 109.5 ?
H21 C11 H20 . . 109.5 ?
C10 C11 H2 . . 109.5 ?
H21 C11 H2 . . 109.5 ?
H20 C11 H2 . . 109.5 ?
O1 C12 C13 . . 120.76(15) ?
O1 C12 C10 . . 122.74(15) ?
C13 C12 C10 . . 116.44(12) ?
C12 C13 C14 . . 113.20(13) ?
C12 C13 H32 . . 108.9 ?
C14 C13 H32 . . 108.9 ?
C12 C13 H31 . . 108.9 ?
C14 C13 H31 . . 108.9 ?
H32 C13 H31 . . 107.8 ?
C13 C14 C8 . . 112.73(13) ?
C13 C14 H30 . . 109.0 ?
C8 C14 H30 . . 109.0 ?
C13 C14 H29 . . 109.0 ?
C8 C14 H29 . . 109.0 ?
H30 C14 H29 . . 107.8 ?
C4 C15 H6 . . 109.5 ?
C4 C15 H7 . . 109.5 ?
H6 C15 H7 . . 109.5 ?
C4 C15 H8 . . 109.5 ?
H6 C15 H8 . . 109.5 ?
H7 C15 H8 . . 109.5 ?
O3 C16 C17 . . 125.45(16) ?
O3 C16 C4 . . 124.59(17) ?
C17 C16 C4 . . 109.95(14) ?
C16 C17 C18 . . 105.18(14) ?
C16 C17 H9 . . 110.7 ?
C18 C17 H9 . . 110.7 ?
C16 C17 H10 . . 110.7 ?
C18 C17 H10 . . 110.7 ?
H9 C17 H10 . . 108.8 ?
C17 C18 C3 . . 103.14(13) ?
C17 C18 H11 . . 111.1 ?
C3 C18 H11 . . 111.1 ?
C17 C18 H15 . . 111.1 ?
C3 C18 H15 . . 111.1 ?
H11 C18 H15 . . 109.1 ?
O4 C19 C20 . . 121.48(14) ?
O4 C19 C7 . . 122.41(14) ?
C20 C19 C7 . . 116.10(13) ?
C19 C20 C21 . . 111.72(13) ?
C19 C20 H25 . . 109.3 ?
C21 C20 H25 . . 109.3 ?
C19 C20 H24 . . 109.3 ?
C21 C20 H24 . . 109.3 ?
H25 C20 H24 . . 107.9 ?
C20 C21 C9 . . 110.88(12) ?
C20 C21 H18 . . 109.5 ?
C9 C21 H18 . . 109.5 ?
C20 C21 H19 . . 109.5 ?
C9 C21 H19 . . 109.5 ?
H18 C21 H19 . . 108.1 ?
C8 C22 H27 . . 109.5 ?
C8 C22 H26 . . 109.5 ?
H27 C22 H26 . . 109.5 ?
C8 C22 H28 . . 109.5 ?
H27 C22 H28 . . 109.5 ?
H26 C22 H28 . . 109.5 ?

loop_
_geom_bond_atom_site_label_1
_geom_bond_atom_site_label_2
_geom_bond_site_symmetry_2
_geom_bond_distance
_geom_bond_publ_flag
O1 C12 . 1.2175(18) ?
O2 C2 . 1.191(9) ?
O2A C2 . 1.201(15) ?
O3 C16 . 1.208(2) ?
O4 C19 . 1.210(2) ?
C1 C2 . 1.474(4) ?
C1 H14 . 0.97 ?
C1 H13 . 0.97 ?
C1 H1 . 0.97 ?
C2 C3 . 1.520(3) ?
C3 C4 . 1.546(2) ?
C3 C18 . 1.548(2) ?
C3 H12 . 0.99 ?
C4 C5 . 1.5362(19) ?
C4 C16 . 1.538(2) ?
C4 C15 . 1.542(2) ?
C5 C6 . 1.526(2) ?
C5 H16 . 0.98 ?
C5 H17 . 0.98 ?
C6 C7 . 1.5330(18) ?
C6 H5 . 0.98 ?
C6 H4 . 0.98 ?
C7 C19 . 1.5264(19) ?
C7 C8 . 1.5622(19) ?
C7 H3 . 0.99 ?
C8 C14 . 1.5363(19) ?
C8 C22 . 1.541(2) ?
C8 C9 . 1.5520(17) ?
C9 C21 . 1.5246(19) ?
C9 C10 . 1.547(2) ?
C9 H23 . 0.99 ?
C10 C12 . 1.514(2) ?
C10 C11 . 1.526(2) ?
C10 H22 . 0.99 ?
C11 H21 . 0.97 ?
C11 H20 . 0.97 ?
C11 H2 . 0.97 ?
C12 C13 . 1.502(2) ?
C13 C14 . 1.530(2) ?
C13 H32 . 0.98 ?
C13 H31 . 0.98 ?
C14 H30 . 0.98 ?
C14 H29 . 0.98 ?
C15 H6 . 0.97 ?
C15 H7 . 0.97 ?
C15 H8 . 0.97 ?
C16 C17 . 1.507(3) ?
C17 C18 . 1.521(3) ?
C17 H9 . 0.98 ?
C17 H10 . 0.98 ?
C18 H11 . 0.98 ?
C18 H15 . 0.98 ?
C19 C20 . 1.501(2) ?
C20 C21 . 1.517(2) ?
C20 H25 . 0.98 ?
C20 H24 . 0.98 ?
C21 H18 . 0.98 ?
C21 H19 . 0.98 ?
C22 H27 . 0.97 ?
C22 H26 . 0.97 ?
C22 H28 . 0.97 ?

loop_
_geom_torsion_atom_site_label_1
_geom_torsion_atom_site_label_2
_geom_torsion_atom_site_label_3
_geom_torsion_atom_site_label_4
_geom_torsion_site_symmetry_1
_geom_torsion_site_symmetry_2
_geom_torsion_site_symmetry_3
_geom_torsion_site_symmetry_4
_geom_torsion
_geom_torsion_publ_flag
O2 C2 C3 C4 . . . . 59.5(11) ?
O2A C2 C3 C4 . . . . 28.3(19) ?
C1 C2 C3 C4 . . . . -133.6(3) ?
O2 C2 C3 C18 . . . . -61.4(11) ?
O2A C2 C3 C18 . . . . -92.5(19) ?
C1 C2 C3 C18 . . . . 105.6(3) ?
C2 C3 C4 C5 . . . . 81.72(19) ?
C18 C3 C4 C5 . . . . -153.97(14) ?
C2 C3 C4 C16 . . . . -156.96(14) ?
C18 C3 C4 C16 . . . . -32.66(16) ?
C2 C3 C4 C15 . . . . -43.8(2) ?
C18 C3 C4 C15 . . . . 80.54(17) ?
C16 C4 C5 C6 . . . . -55.6(2) ?
C15 C4 C5 C6 . . . . -171.07(15) ?
C3 C4 C5 C6 . . . . 60.03(19) ?
C4 C5 C6 C7 . . . . -173.93(14) ?
C5 C6 C7 C19 . . . . 76.63(18) ?
C5 C6 C7 C8 . . . . -158.14(13) ?
C19 C7 C8 C14 . . . . -168.92(13) ?
C6 C7 C8 C14 . . . . 65.91(17) ?
C19 C7 C8 C22 . . . . 70.06(14) ?
C6 C7 C8 C22 . . . . -55.11(16) ?
C19 C7 C8 C9 . . . . -52.80(15) ?
C6 C7 C8 C9 . . . . -177.97(13) ?
C14 C8 C9 C21 . . . . 175.36(12) ?
C22 C8 C9 C21 . . . . -62.72(15) ?
C7 C8 C9 C21 . . . . 58.51(16) ?
C14 C8 C9 C10 . . . . -59.07(16) ?
C22 C8 C9 C10 . . . . 62.84(15) ?
C7 C8 C9 C10 . . . . -175.93(12) ?
C21 C9 C10 C12 . . . . 178.06(12) ?
C8 C9 C10 C12 . . . . 52.00(17) ?
C21 C9 C10 C11 . . . . -55.74(17) ?
C8 C9 C10 C11 . . . . 178.20(13) ?
C11 C10 C12 O1 . . . . 12.0(2) ?
C9 C10 C12 O1 . . . . 139.12(16) ?
C11 C10 C12 C13 . . . . -170.76(16) ?
C9 C10 C12 C13 . . . . -43.7(2) ?
O1 C12 C13 C14 . . . . -139.05(17) ?
C10 C12 C13 C14 . . . . 43.7(2) ?
C12 C13 C14 C8 . . . . -51.8(2) ?
C22 C8 C14 C13 . . . . -64.00(17) ?
C9 C8 C14 C13 . . . . 58.68(17) ?
C7 C8 C14 C13 . . . . 175.90(13) ?
C5 C4 C16 O3 . . . . -44.3(2) ?
C15 C4 C16 O3 . . . . 72.8(2) ?
C3 C4 C16 O3 . . . . -167.17(17) ?
C5 C4 C16 C17 . . . . 136.89(15) ?
C15 C4 C16 C17 . . . . -105.98(16) ?
C3 C4 C16 C17 . . . . 14.00(16) ?
O3 C16 C17 C18 . . . . -168.41(17) ?
C4 C16 C17 C18 . . . . 10.40(18) ?
C16 C17 C18 C3 . . . . -30.53(18) ?
C2 C3 C18 C17 . . . . 168.76(16) ?
C4 C3 C18 C17 . . . . 39.89(17) ?
C6 C7 C19 O4 . . . . -2.7(2) ?
C8 C7 C19 O4 . . . . -130.07(17) ?
C6 C7 C19 C20 . . . . 178.29(14) ?
C8 C7 C19 C20 . . . . 50.95(19) ?
O4 C19 C20 C21 . . . . 130.42(18) ?
C7 C19 C20 C21 . . . . -50.6(2) ?
C19 C20 C21 C9 . . . . 52.75(19) ?
C10 C9 C21 C20 . . . . 174.89(13) ?
C8 C9 C21 C20 . . . . -58.71(17) ?
